data_4320974
loop_
_publ_author_name
'Dirk Pfeiffer'
'Mary Jane Heeg'
'Charles H. Winter'

_publ_section_title
;
 Synthesis and Characterization of Calcium Complexes Containing
 \h2-Pyrazolato Ligands
;
_journal_name_full 'Inorganic Chemistry'
_journal_page_first 2377
_journal_page_last 2384
_journal_paper_doi 10.1021/ic991049c
_journal_volume 39
_journal_year 2000
_chemical_formula_sum 'C30 H56 Ca N4 O4'
_chemical_formula_weight 576.87
_chemical_name_systematic
;
  ?
;
_space_group_IT_number 14
_symmetry_cell_setting monoclinic
_symmetry_space_group_name_Hall '-P 2ybc'
_symmetry_space_group_name_H-M 'P 1 21/c 1'
_atom_sites_solution_hydrogens geom
_atom_sites_solution_primary direct
_atom_sites_solution_secondary difmap
_audit_creation_method SHELXL
_cell_angle_alpha 90.00
_cell_angle_beta 92.7790(10)
_cell_angle_gamma 90.00
_cell_formula_units_Z 4
_cell_length_a 10.6413(3)
_cell_length_b 11.0950(2)
_cell_length_c 30.3077(8)
_cell_measurement_reflns_used 6047
_cell_measurement_temperature 295(2)
_cell_volume 3574.08(15)
_computing_cell_refinement 'Bruker SAINT'
_computing_data_collection 'Bruker SMART'
_computing_data_reduction 'Bruker SAINT'
_computing_molecular_graphics SHELXTL-Plus
_computing_publication_material SHELXL-93
_computing_structure_refinement 'SHELXL-93 (Sheldrick, 1993)'
_computing_structure_solution 'SHELXS-86 (Sheldrick, 1990)'
_diffrn_ambient_temperature 295(2)
_diffrn_measurement_device 'Bruker P4/CCD'
_diffrn_measurement_method 'SMART CCD'
_diffrn_radiation_monochromator graphite
_diffrn_radiation_source 'fine-focus sealed tube'
_diffrn_radiation_type MoK\a
_diffrn_radiation_wavelength 0.71073
_diffrn_reflns_av_R_equivalents 0.051
_diffrn_reflns_av_sigmaI/netI 0.0756
_diffrn_reflns_limit_h_max 13
_diffrn_reflns_limit_h_min -13
_diffrn_reflns_limit_k_max 14
_diffrn_reflns_limit_k_min 0
_diffrn_reflns_limit_l_max 39
_diffrn_reflns_limit_l_min 0
_diffrn_reflns_number 20261
_diffrn_reflns_theta_max 28.32
_diffrn_reflns_theta_min 1.35
_exptl_absorpt_coefficient_mu 0.210
_exptl_absorpt_correction_type multi-scan
_exptl_crystal_colour colorless
_exptl_crystal_density_diffrn 1.072
_exptl_crystal_description rod
_exptl_crystal_F_000 1264
_exptl_crystal_size_max 0.40
_exptl_crystal_size_mid 0.20
_exptl_crystal_size_min 0.20
_refine_diff_density_max 0.381
_refine_diff_density_min -0.232
_refine_diff_density_rms 0.052
_refine_ls_extinction_coef 0.0024(6)
_refine_ls_extinction_expression Fc^*^=kFc[1+0.001xFc^2^\l^3^/sin(2\q)]^-1/4^
_refine_ls_extinction_method SHELXL
_refine_ls_goodness_of_fit_all 0.949
_refine_ls_goodness_of_fit_obs 1.121
_refine_ls_matrix_type full
_refine_ls_number_parameters 367
_refine_ls_number_reflns 7488
_refine_ls_number_restraints 0
_refine_ls_restrained_S_all 0.956
_refine_ls_restrained_S_obs 1.121
_refine_ls_R_factor_all 0.1268
_refine_ls_R_factor_obs 0.0602
_refine_ls_shift/esd_max -0.006
_refine_ls_shift/esd_mean 0.000
_refine_ls_structure_factor_coef Fsqd
_refine_ls_weighting_details 'w=1/[\s^2^(Fo^2^)+(0.0940P)^2^+0.0000P] where P=(Fo^2^+2Fc^2^)/3'
_refine_ls_weighting_scheme calc
_refine_ls_wR_factor_all 0.1739
_refine_ls_wR_factor_obs 0.1470
_reflns_number_observed 4013
_reflns_number_total 7489
_reflns_observed_criterion >2sigma(I)
_cod_data_source_file ic991049c_4.cif
_cod_data_source_block oooo(5)
_cod_depositor_comments
;
The following automatic conversions were performed:

'_exptl_absorpt_correction_type' value 'Multi-scan' changed to
'multi-scan' according to the built-in table from CIF Core dictionary
named 'cif_core.dic' version 2.4.1 from 2010-06-29.

Automatic conversion script
Id: cif_fix_values 1646 2011-03-28 12:23:43Z adriana 

The following automatic conversions were performed:

'_refine_ls_weighting_scheme' value 'calc
w=1/[\s^2^(Fo^2^)+(0.0940P)^2^+0.0000P] where P=(Fo^2^+2Fc^2^)/3' was
changed to 'calc'. New tag '_refine_ls_weighting_details' was
created. The value of the new tag was set to
'w=1/[\s^2^(Fo^2^)+(0.0940P)^2^+0.0000P] where P=(Fo^2^+2Fc^2^)/3'.

Automatic conversion script
Id: cif_fix_values 3143 2015-03-26 13:38:13Z robertas 
;
_cod_original_cell_volume 3574.1(2)
_cod_database_code 4320974

loop_
_symmetry_equiv_pos_as_xyz
'x, y, z'
'-x, y+1/2, -z+1/2'
'-x, -y, -z'
'x, -y-1/2, z-1/2'

loop_
_atom_site_aniso_label
_atom_site_aniso_U_11
_atom_site_aniso_U_22
_atom_site_aniso_U_33
_atom_site_aniso_U_23
_atom_site_aniso_U_13
_atom_site_aniso_U_12
Ca1 0.0460(3) 0.0384(3) 0.0458(3) -0.0001(2) -0.0018(2) -0.0030(3)
N1 0.0451(13) 0.0398(12) 0.0520(12) 0.0008(9) -0.0015(10) -0.0020(10)
N2 0.0564(15) 0.0436(12) 0.0510(13) 0.0003(10) -0.0053(11) -0.0051(11)
C1 0.0401(15) 0.0380(14) 0.0546(15) -0.0088(12) -0.0002(13) 0.0013(12)
C2 0.048(2) 0.052(2) 0.064(2) -0.0030(13) 0.0042(15) -0.0136(14)
C3 0.072(2) 0.043(2) 0.0459(15) -0.0021(12) 0.0035(15) -0.0117(15)
C4 0.048(2) 0.0420(14) 0.068(2) 0.0004(13) -0.0072(14) 0.0022(13)
C5 0.066(2) 0.069(2) 0.089(2) 0.007(2) -0.027(2) -0.009(2)
C6 0.075(2) 0.080(2) 0.067(2) 0.019(2) -0.006(2) -0.004(2)
C7 0.079(2) 0.055(2) 0.112(3) 0.000(2) -0.011(2) 0.017(2)
C8 0.110(3) 0.057(2) 0.059(2) 0.0059(15) -0.006(2) -0.030(2)
C9 0.262(7) 0.091(3) 0.063(2) 0.007(2) 0.022(3) -0.036(4)
C10 0.232(7) 0.097(3) 0.124(4) 0.058(3) 0.002(4) 0.031(4)
C11 0.244(7) 0.163(5) 0.118(4) 0.071(3) -0.060(4) -0.137(5)
N3 0.0572(15) 0.0521(14) 0.0530(13) 0.0005(11) -0.0087(12) -0.0070(12)
N4 0.066(2) 0.0501(14) 0.0607(14) 0.0014(11) -0.0122(13) -0.0023(13)
C12 0.053(2) 0.069(2) 0.048(2) -0.0059(14) -0.0045(14) -0.010(2)
C13 0.059(2) 0.086(2) 0.052(2) 0.005(2) -0.0149(14) -0.003(2)
C14 0.065(2) 0.061(2) 0.055(2) 0.0064(14) -0.009(2) 0.004(2)
C15 0.075(2) 0.073(2) 0.067(2) 0.001(2) -0.015(2) -0.023(2)
C16 0.421(12) 0.127(4) 0.113(4) 0.011(3) -0.097(6) -0.153(6)
C17 0.157(5) 0.058(3) 0.320(8) 0.002(4) -0.076(6) -0.019(3)
C18 0.217(7) 0.120(4) 0.322(9) 0.007(5) 0.162(7) -0.053(5)
C19 0.101(3) 0.068(2) 0.082(2) 0.018(2) -0.019(2) 0.003(2)
C20 0.355(10) 0.068(3) 0.145(5) 0.024(3) -0.020(6) 0.035(4)
C21 0.170(5) 0.124(4) 0.180(5) 0.082(4) 0.005(5) -0.012(4)
C22 0.213(7) 0.122(4) 0.252(7) 0.100(4) -0.131(6) -0.039(4)
O1 0.081(2) 0.0795(14) 0.0616(13) -0.0090(11) 0.0148(12) 0.0011(13)
O2 0.081(2) 0.0493(12) 0.0885(15) 0.0040(11) 0.0173(13) 0.0119(11)
O3 0.0666(13) 0.0500(11) 0.0581(11) 0.0060(9) 0.0032(10) -0.0056(10)
O4 0.0596(13) 0.0620(12) 0.0674(12) -0.0044(10) 0.0083(10) 0.0070(11)
C23 0.128(4) 0.139(4) 0.066(2) -0.024(2) 0.021(2) -0.004(3)
C24 0.083(3) 0.120(3) 0.095(3) 0.001(2) 0.036(2) 0.016(3)
C25 0.099(3) 0.091(3) 0.116(3) -0.003(2) 0.032(3) 0.038(2)
C26 0.087(2) 0.043(2) 0.104(3) 0.009(2) -0.006(2) 0.007(2)
C27 0.078(2) 0.049(2) 0.077(2) 0.016(2) -0.010(2) -0.005(2)
C28 0.082(2) 0.069(2) 0.064(2) 0.005(2) 0.018(2) -0.017(2)
C29 0.060(2) 0.081(2) 0.081(2) -0.012(2) 0.021(2) -0.016(2)
C30 0.102(3) 0.102(3) 0.108(3) 0.005(2) 0.018(3) 0.044(3)

loop_
_atom_site_label
_atom_site_type_symbol
_atom_site_fract_x
_atom_site_fract_y
_atom_site_fract_z
_atom_site_U_iso_or_equiv
_atom_site_thermal_displace_type
_atom_site_occupancy
_atom_site_calc_flag
_atom_site_refinement_flags
_atom_site_disorder_group
Ca1 Ca 0.50202(5) 0.09696(4) 0.15128(2) 0.0435(2) Uani 1 d . .
N1 N 0.6681(2) 0.1856(2) 0.20056(7) 0.0458(5) Uani 1 d . .
N2 N 0.6434(2) 0.2601(2) 0.16426(7) 0.0506(6) Uani 1 d . .
C1 C 0.7832(2) 0.2118(2) 0.21730(8) 0.0443(6) Uani 1 d . .
C2 C 0.8353(3) 0.3028(2) 0.19251(9) 0.0545(7) Uani 1 d . .
H2 H 0.9141(3) 0.3382(2) 0.19715(9) 0.065 Uiso 1 calc R .
C3 C 0.7457(3) 0.3295(2) 0.15961(8) 0.0538(7) Uani 1 d . .
C4 C 0.8414(3) 0.1436(2) 0.25636(9) 0.0528(7) Uani 1 d . .
C5 C 0.9482(3) 0.2179(3) 0.27851(11) 0.0757(9) Uani 1 d . .
H5A H 0.9816(12) 0.1761(8) 0.3042(4) 0.091 Uiso 1 calc R .
H5B H 0.9163(5) 0.2950(7) 0.2871(6) 0.091 Uiso 1 calc R .
H5C H 1.0135(8) 0.2292(14) 0.2581(2) 0.091 Uiso 1 calc R .
C6 C 0.7428(3) 0.1188(3) 0.29001(10) 0.0743(9) Uani 1 d . .
H6A H 0.7805(5) 0.0743(15) 0.3144(3) 0.089 Uiso 1 calc R .
H6B H 0.6753(9) 0.0727(15) 0.2764(2) 0.089 Uiso 1 calc R .
H6C H 0.7107(13) 0.1938(3) 0.3005(5) 0.089 Uiso 1 calc R .
C7 C 0.8944(3) 0.0246(3) 0.24015(12) 0.0823(10) Uani 1 d . .
H7A H 0.9382(16) -0.0159(9) 0.2643(2) 0.099 Uiso 1 calc R .
H7B H 0.9516(15) 0.0403(3) 0.2173(5) 0.099 Uiso 1 calc R .
H7C H 0.8268(4) -0.0253(8) 0.2287(6) 0.099 Uiso 1 calc R .
C8 C 0.7504(4) 0.4188(3) 0.12197(10) 0.0757(10) Uani 1 d . .
C9 C 0.7530(6) 0.3544(4) 0.07905(11) 0.138(2) Uani 1 d . .
H9A H 0.7398(31) 0.4110(6) 0.05532(11) 0.166 Uiso 1 calc R .
H9B H 0.6876(19) 0.2947(20) 0.0774(5) 0.166 Uiso 1 calc R .
H9C H 0.8331(11) 0.3159(23) 0.0767(5) 0.166 Uiso 1 calc R .
C10 C 0.6282(6) 0.4948(4) 0.1203(2) 0.151(2) Uani 1 d . .
H10A H 0.6167(18) 0.5297(26) 0.1488(4) 0.182 Uiso 1 calc R .
H10B H 0.5577(7) 0.4440(8) 0.1122(11) 0.182 Uiso 1 calc R .
H10C H 0.6343(15) 0.5577(20) 0.0988(9) 0.182 Uiso 1 calc R .
C11 C 0.8546(6) 0.5068(5) 0.1294(2) 0.177(3) Uani 1 d . .
H11A H 0.8483(22) 0.5440(27) 0.1578(6) 0.213 Uiso 1 calc R .
H11B H 0.8489(24) 0.5676(22) 0.1068(8) 0.213 Uiso 1 calc R .
H11C H 0.9338(6) 0.4658(8) 0.1283(13) 0.213 Uiso 1 calc R .
N3 N 0.3344(2) 0.0357(2) 0.10176(7) 0.0545(6) Uani 1 d . .
N4 N 0.3517(2) 0.1573(2) 0.09271(7) 0.0593(6) Uani 1 d . .
C12 C 0.2454(3) -0.0062(3) 0.07352(9) 0.0568(7) Uani 1 d . .
C13 C 0.2031(3) 0.0857(3) 0.04587(9) 0.0663(8) Uani 1 d . .
H13 H 0.1411(3) 0.0808(3) 0.02322(9) 0.080 Uiso 1 calc R .
C14 C 0.2722(3) 0.1869(3) 0.05894(9) 0.0607(8) Uani 1 d . .
C15 C 0.2023(3) -0.1360(3) 0.07509(10) 0.0725(9) Uani 1 d . .
C16 C 0.1621(8) -0.1813(5) 0.0306(2) 0.224(4) Uani 1 d . .
H16A H 0.1419(53) -0.2654(13) 0.0324(4) 0.269 Uiso 1 calc R .
H16B H 0.2290(19) -0.1703(46) 0.0109(5) 0.269 Uiso 1 calc R .
H16C H 0.0892(31) -0.1375(36) 0.0197(8) 0.269 Uiso 1 calc R .
C17 C 0.3021(6) -0.2134(4) 0.0948(2) 0.181(3) Uani 1 d . .
H17A H 0.3675(19) -0.2227(30) 0.0744(6) 0.218 Uiso 1 calc R .
H17B H 0.2677(10) -0.2910(13) 0.1014(13) 0.218 Uiso 1 calc R .
H17C H 0.3361(27) -0.1771(19) 0.1215(7) 0.218 Uiso 1 calc R .
C18 C 0.0943(7) -0.1439(5) 0.1044(3) 0.215(4) Uani 1 d . .
H18A H 0.0613(33) -0.2245(13) 0.1036(14) 0.258 Uiso 1 calc R .
H18B H 0.0298(20) -0.0885(35) 0.0943(10) 0.258 Uiso 1 calc R .
H18C H 0.1221(11) -0.1240(45) 0.1341(4) 0.258 Uiso 1 calc R .
C19 C 0.2691(4) 0.3112(3) 0.03965(12) 0.0845(11) Uani 1 d . .
C20 C 0.2695(8) 0.4049(4) 0.0744(2) 0.190(3) Uani 1 d . .
H20A H 0.2693(45) 0.4832(4) 0.0609(2) 0.228 Uiso 1 calc R .
H20B H 0.3435(22) 0.3961(26) 0.0936(9) 0.228 Uiso 1 calc R .
H20C H 0.1960(22) 0.3961(26) 0.0913(10) 0.228 Uiso 1 calc R .
C21 C 0.3900(5) 0.3334(5) 0.0151(2) 0.158(2) Uani 1 d . .
H21A H 0.4612(6) 0.3049(28) 0.0327(5) 0.190 Uiso 1 calc R .
H21B H 0.3991(18) 0.4182(5) 0.0097(10) 0.190 Uiso 1 calc R .
H21C H 0.3851(14) 0.2911(25) -0.0126(5) 0.190 Uiso 1 calc R .
C22 C 0.1650(6) 0.3264(5) 0.0063(2) 0.200(3) Uani 1 d . .
H22A H 0.1788(24) 0.2753(34) -0.0186(7) 0.241 Uiso 1 calc R .
H22B H 0.1613(31) 0.4089(11) -0.0032(13) 0.241 Uiso 1 calc R .
H22C H 0.0871(8) 0.3048(43) 0.0189(5) 0.241 Uiso 1 calc R .
O1 O 0.6369(2) 0.0570(2) 0.08884(7) 0.0737(6) Uani 1 d . .
O2 O 0.6404(2) -0.0894(2) 0.15967(7) 0.0725(6) Uani 1 d . .
O3 O 0.4421(2) -0.0597(2) 0.20704(6) 0.0582(5) Uani 1 d . .
O4 O 0.3323(2) 0.1625(2) 0.20112(6) 0.0628(5) Uani 1 d . .
C23 C 0.5876(4) 0.0173(4) 0.04707(12) 0.1103(14) Uani 1 d . .
H23A H 0.5218(17) 0.0708(14) 0.0367(4) 0.132 Uiso 1 calc R .
H23B H 0.5544(22) -0.0627(10) 0.0498(2) 0.132 Uiso 1 calc R .
H23C H 0.6534(7) 0.0167(22) 0.0265(2) 0.132 Uiso 1 calc R .
C24 C 0.7493(4) 0.0016(4) 0.10367(14) 0.0983(12) Uani 1 d . .
H24A H 0.7944(4) 0.0539(4) 0.12466(14) 0.118 Uiso 1 calc R .
H24B H 0.8020(4) -0.0117(4) 0.07892(14) 0.118 Uiso 1 calc R .
C25 C 0.7217(4) -0.1169(4) 0.12535(13) 0.1014(13) Uani 1 d . .
H25A H 0.6812(4) -0.1720(4) 0.10424(13) 0.122 Uiso 1 calc R .
H25B H 0.7988(4) -0.1537(4) 0.13729(13) 0.122 Uiso 1 calc R .
C26 C 0.5967(4) -0.1914(3) 0.18332(12) 0.0783(10) Uani 1 d . .
H26A H 0.6668(4) -0.2430(3) 0.19251(12) 0.094 Uiso 1 calc R .
H26B H 0.5379(4) -0.2379(3) 0.16476(12) 0.094 Uiso 1 calc R .
C27 C 0.5347(3) -0.1451(3) 0.22196(10) 0.0684(9) Uani 1 d . .
H27A H 0.4954(3) -0.2107(3) 0.23736(10) 0.082 Uiso 1 calc R .
H27B H 0.5959(3) -0.1069(3) 0.24218(10) 0.082 Uiso 1 calc R .
C28 C 0.3737(3) -0.0135(3) 0.24239(10) 0.0713(9) Uani 1 d . .
H28A H 0.4291(3) 0.0317(3) 0.26265(10) 0.086 Uiso 1 calc R .
H28B H 0.3365(3) -0.0789(3) 0.25852(10) 0.086 Uiso 1 calc R .
C29 C 0.2748(3) 0.0655(3) 0.22298(11) 0.0736(9) Uani 1 d . .
H29A H 0.2212(3) 0.0204(3) 0.20212(11) 0.088 Uiso 1 calc R .
H29B H 0.2233(3) 0.0962(3) 0.24599(11) 0.088 Uiso 1 calc R .
C30 C 0.2444(4) 0.2491(4) 0.18392(13) 0.1038(13) Uani 1 d . .
H30A H 0.2882(4) 0.3113(12) 0.1689(7) 0.125 Uiso 1 calc R .
H30B H 0.2002(16) 0.2838(16) 0.2077(2) 0.125 Uiso 1 calc R .
H30C H 0.1854(14) 0.2105(5) 0.1635(6) 0.125 Uiso 1 calc R .

loop_
_atom_type_symbol
_atom_type_description
_atom_type_scat_dispersion_real
_atom_type_scat_dispersion_imag
_atom_type_scat_source
C C 0.0033 0.0016 'International Tables Vol C Tables 4.2.6.8 and 6.1.1.4'
H H 0.0000 0.0000 'International Tables Vol C Tables 4.2.6.8 and 6.1.1.4'
N N 0.0061 0.0033 'International Tables Vol C Tables 4.2.6.8 and 6.1.1.4'
O O 0.0106 0.0060 'International Tables Vol C Tables 4.2.6.8 and 6.1.1.4'
Ca Ca 0.2262 0.3064 'International Tables Vol C Tables 4.2.6.8 and 6.1.1.4'

loop_
_geom_angle_atom_site_label_1
_geom_angle_atom_site_label_2
_geom_angle_atom_site_label_3
_geom_angle
_geom_angle_site_symmetry_1
_geom_angle_site_symmetry_3
_geom_angle_publ_flag
N2 Ca1 N3 140.69(8) . . ?
N2 Ca1 N4 107.53(8) . . ?
N3 Ca1 N4 33.67(7) . . ?
N2 Ca1 N1 33.35(7) . . ?
N3 Ca1 N1 173.09(7) . . ?
N4 Ca1 N1 139.64(7) . . ?
N2 Ca1 O1 82.91(7) . . ?
N3 Ca1 O1 84.90(8) . . ?
N4 Ca1 O1 82.88(8) . . ?
N1 Ca1 O1 96.31(7) . . ?
N2 Ca1 O4 98.50(7) . . ?
N3 Ca1 O4 85.58(7) . . ?
N4 Ca1 O4 83.82(7) . . ?
N1 Ca1 O4 92.01(7) . . ?
O1 Ca1 O4 166.42(7) . . ?
N2 Ca1 O3 126.29(7) . . ?
N3 Ca1 O3 91.12(7) . . ?
N4 Ca1 O3 120.02(7) . . ?
N1 Ca1 O3 93.78(7) . . ?
O1 Ca1 O3 124.30(7) . . ?
O4 Ca1 O3 65.54(7) . . ?
N2 Ca1 O2 104.12(8) . . ?
N3 Ca1 O2 104.11(8) . . ?
N4 Ca1 O2 130.96(8) . . ?
N1 Ca1 O2 82.50(7) . . ?
O1 Ca1 O2 64.90(7) . . ?
O4 Ca1 O2 127.10(7) . . ?
O3 Ca1 O2 62.45(7) . . ?
N2 Ca1 C24 78.50(10) . . ?
N3 Ca1 C24 103.10(10) . . ?
N4 Ca1 C24 106.58(10) . . ?
N1 Ca1 C24 79.99(9) . . ?
O1 Ca1 C24 23.85(9) . . ?
O4 Ca1 C24 169.59(9) . . ?
O3 Ca1 C24 108.05(9) . . ?
O2 Ca1 C24 45.62(9) . . ?
C1 N1 N2 107.8(2) . . ?
C1 N1 Ca1 159.3(2) . . ?
N2 N1 Ca1 69.82(12) . . ?
C3 N2 N1 107.5(2) . . ?
C3 N2 Ca1 158.1(2) . . ?
N1 N2 Ca1 76.83(13) . . ?
N1 C1 C2 109.6(2) . . ?
N1 C1 C4 121.4(2) . . ?
C2 C1 C4 128.9(2) . . ?
C3 C2 C1 105.5(2) . . ?
N2 C3 C2 109.6(2) . . ?
N2 C3 C8 120.6(3) . . ?
C2 C3 C8 129.7(3) . . ?
C1 C4 C6 110.2(2) . . ?
C1 C4 C7 108.9(2) . . ?
C6 C4 C7 109.7(3) . . ?
C1 C4 C5 109.9(2) . . ?
C6 C4 C5 108.9(2) . . ?
C7 C4 C5 109.2(2) . . ?
C9 C8 C11 113.8(4) . . ?
C9 C8 C3 110.3(3) . . ?
C11 C8 C3 111.6(3) . . ?
C9 C8 C10 106.5(4) . . ?
C11 C8 C10 105.5(4) . . ?
C3 C8 C10 108.8(3) . . ?
C12 N3 N4 108.0(2) . . ?
C12 N3 Ca1 175.7(2) . . ?
N4 N3 Ca1 75.18(13) . . ?
C14 N4 N3 107.7(2) . . ?
C14 N4 Ca1 176.9(2) . . ?
N3 N4 Ca1 71.15(13) . . ?
N3 C12 C13 109.5(3) . . ?
N3 C12 C15 121.4(3) . . ?
C13 C12 C15 129.1(3) . . ?
C12 C13 C14 105.7(2) . . ?
N4 C14 C13 109.1(2) . . ?
N4 C14 C19 121.8(3) . . ?
C13 C14 C19 129.1(3) . . ?
C17 C15 C16 110.0(5) . . ?
C17 C15 C18 106.7(5) . . ?
C16 C15 C18 108.9(5) . . ?
C17 C15 C12 110.8(3) . . ?
C16 C15 C12 111.6(3) . . ?
C18 C15 C12 108.6(3) . . ?
C22 C19 C20 112.6(5) . . ?
C22 C19 C14 112.1(3) . . ?
C20 C19 C14 111.7(3) . . ?
C22 C19 C21 105.5(4) . . ?
C20 C19 C21 105.0(4) . . ?
C14 C19 C21 109.5(3) . . ?
C24 O1 C23 115.1(3) . . ?
C24 O1 Ca1 110.6(2) . . ?
C23 O1 Ca1 122.5(2) . . ?
C25 O2 C26 115.0(3) . . ?
C25 O2 Ca1 118.2(2) . . ?
C26 O2 Ca1 119.5(2) . . ?
C28 O3 C27 111.9(2) . . ?
C28 O3 Ca1 114.3(2) . . ?
C27 O3 Ca1 118.5(2) . . ?
C29 O4 C30 113.2(3) . . ?
C29 O4 Ca1 113.5(2) . . ?
C30 O4 Ca1 117.0(2) . . ?
O1 C24 C25 110.0(3) . . ?
O1 C24 Ca1 45.55(14) . . ?
C25 C24 Ca1 84.9(2) . . ?
O2 C25 C24 105.7(3) . . ?
O2 C26 C27 107.1(2) . . ?
O3 C27 C26 108.1(2) . . ?
O3 C28 C29 107.3(2) . . ?
O4 C29 C28 108.9(2) . . ?

loop_
_geom_bond_atom_site_label_1
_geom_bond_atom_site_label_2
_geom_bond_distance
_geom_bond_site_symmetry_2
_geom_bond_publ_flag
Ca1 N2 2.374(2) . ?
Ca1 N3 2.374(2) . ?
Ca1 N4 2.425(2) . ?
Ca1 N1 2.463(2) . ?
Ca1 O1 2.470(2) . ?
Ca1 O4 2.518(2) . ?
Ca1 O3 2.528(2) . ?
Ca1 O2 2.544(2) . ?
Ca1 C24 3.239(4) . ?
N1 C1 1.335(3) . ?
N1 N2 1.391(3) . ?
N2 C3 1.347(3) . ?
C1 C2 1.389(3) . ?
C1 C4 1.512(4) . ?
C2 C3 1.378(4) . ?
C3 C8 1.514(4) . ?
C4 C6 1.523(4) . ?
C4 C7 1.526(4) . ?
C4 C5 1.533(4) . ?
C8 C9 1.485(5) . ?
C8 C11 1.486(5) . ?
C8 C10 1.549(6) . ?
N3 C12 1.329(3) . ?
N3 N4 1.391(3) . ?
N4 C14 1.336(3) . ?
C12 C13 1.381(4) . ?
C12 C15 1.512(4) . ?
C13 C14 1.390(4) . ?
C14 C19 1.498(4) . ?
C15 C17 1.470(6) . ?
C15 C16 1.483(5) . ?
C15 C18 1.488(6) . ?
C19 C22 1.473(6) . ?
C19 C20 1.480(6) . ?
C19 C21 1.537(6) . ?
O1 C24 1.399(4) . ?
O1 C23 1.417(4) . ?
O2 C25 1.418(4) . ?
O2 C26 1.428(3) . ?
O3 C28 1.420(3) . ?
O3 C27 1.424(3) . ?
O4 C29 1.418(4) . ?
O4 C30 1.422(4) . ?
C24 C25 1.506(5) . ?
C26 C27 1.465(4) . ?
C28 C29 1.470(4) . ?
